data_7201139
loop_
_publ_author_name
'Peuronen, Anssi'
'Lahtinen, Manu'
'Valkonen, Jussi'

_publ_section_title
;
 The conformational polymorphism and weak interactions in solid state
 structures of ten new monomeric and dimeric substituted
 dibenzyldimethylammonium chloridopalladate salts
;
_journal_issue 11
_journal_name_full CrystEngComm
_journal_page_first 2344
_journal_paper_doi 10.1039/b905421a
_journal_volume 11
_journal_year 2009
_chemical_formula_moiety '2(C18 H24 N1), (Cl6 Pd2)'
_chemical_formula_sum 'C36 H48 Cl6 N2 Pd2'
_chemical_formula_weight 934.26
_chemical_name_systematic
;
?
;
_space_group_IT_number 2
_symmetry_cell_setting triclinic
_symmetry_space_group_name_Hall '-P 1'
_symmetry_space_group_name_H-M 'P -1'
_atom_sites_solution_hydrogens geom
_atom_sites_solution_primary direct
_atom_sites_solution_secondary difmap
_audit_creation_method SHELXL-97
_cell_angle_alpha 97.17(3)
_cell_angle_beta 107.55(3)
_cell_angle_gamma 114.80(3)
_cell_formula_units_Z 1
_cell_length_a 9.5640(19)
_cell_length_b 10.679(2)
_cell_length_c 11.417(2)
_cell_measurement_temperature 153(2)
_cell_volume 965.8(5)
_computing_cell_refinement DENZO-SMN
_computing_data_collection Collect
_computing_data_reduction DENZO-SMN
_computing_molecular_graphics 'Diamond 3.0'
_computing_structure_refinement 'SHELXL-97 (Sheldrick, 1997)'
_computing_structure_solution SHELXS-97
_diffrn_ambient_temperature 153(2)
_diffrn_measured_fraction_theta_full 0.997
_diffrn_measured_fraction_theta_max 0.997
_diffrn_measurement_device_type 'Kappa APEX II'
_diffrn_radiation_monochromator graphite
_diffrn_radiation_source 'fine-focus sealed tube'
_diffrn_radiation_type MoK\a
_diffrn_radiation_wavelength 0.71073
_diffrn_reflns_av_R_equivalents 0.1110
_diffrn_reflns_av_sigmaI/netI 0.1527
_diffrn_reflns_limit_h_max 12
_diffrn_reflns_limit_h_min -12
_diffrn_reflns_limit_k_max 14
_diffrn_reflns_limit_k_min -14
_diffrn_reflns_limit_l_max 15
_diffrn_reflns_limit_l_min -15
_diffrn_reflns_number 16403
_diffrn_reflns_theta_full 28.71
_diffrn_reflns_theta_max 28.71
_diffrn_reflns_theta_min 1.96
_exptl_absorpt_coefficient_mu 1.374
_exptl_absorpt_correction_T_max 0.9345
_exptl_absorpt_correction_T_min 0.8748
_exptl_absorpt_correction_type multi-scan
_exptl_absorpt_process_details 'Denzo (Z. Otwinowski, 2003)'
_exptl_crystal_colour Yellow
_exptl_crystal_density_diffrn 1.606
_exptl_crystal_density_method 'not measured'
_exptl_crystal_description Plate
_exptl_crystal_F_000 472
_exptl_crystal_size_max 0.10
_exptl_crystal_size_mid 0.10
_exptl_crystal_size_min 0.05
_refine_diff_density_max 0.733
_refine_diff_density_min -0.715
_refine_diff_density_rms 0.172
_refine_ls_extinction_method none
_refine_ls_goodness_of_fit_ref 1.022
_refine_ls_hydrogen_treatment constr
_refine_ls_matrix_type full
_refine_ls_number_parameters 212
_refine_ls_number_reflns 4979
_refine_ls_number_restraints 0
_refine_ls_restrained_S_all 1.022
_refine_ls_R_factor_all 0.1326
_refine_ls_R_factor_gt 0.0694
_refine_ls_shift/su_max 0.000
_refine_ls_shift/su_mean 0.000
_refine_ls_structure_factor_coef Fsqd
_refine_ls_weighting_details 'calc w=1/[\s^2^(Fo^2^)+(0.0190P)^2^+0.0000P] where P=(Fo^2^+2Fc^2^)/3'
_refine_ls_weighting_scheme calc
_refine_ls_wR_factor_gt 0.1075
_refine_ls_wR_factor_ref 0.1246
_reflns_number_gt 2941
_reflns_number_total 4979
_reflns_threshold_expression >2\s(I)
_cod_data_source_file b905421a.txt
_cod_data_source_block 8a
_cod_original_cell_volume 965.7(3)
_cod_database_code 7201139

loop_
_symmetry_equiv_pos_as_xyz
'x, y, z'
'-x, -y, -z'

loop_
_atom_site_label
_atom_site_type_symbol
_atom_site_fract_x
_atom_site_fract_y
_atom_site_fract_z
_atom_site_U_iso_or_equiv
_atom_site_adp_type
_atom_site_occupancy
_atom_site_symmetry_multiplicity
_atom_site_calc_flag
_atom_site_refinement_flags
_atom_site_disorder_assembly
_atom_site_disorder_group
Pd1 Pd 1.04883(5) 0.16310(5) -0.02925(4) 0.02145(15) Uani 1 1 d . . .
Cl1 Cl 1.07731(17) 0.24736(19) -0.19858(14) 0.0342(4) Uani 1 1 d . . .
Cl2 Cl 1.12449(17) 0.38491(18) 0.08981(15) 0.0341(4) Uani 1 1 d . . .
Cl3 Cl 1.02083(16) 0.06755(16) 0.13983(13) 0.0282(4) Uani 1 1 d . . .
N1 N 0.5774(5) 0.2910(5) 0.0803(4) 0.0184(10) Uani 1 1 d . . .
C11 C 0.7481(6) 0.3040(7) 0.1290(5) 0.0306(16) Uani 1 1 d . . .
H11A H 0.7803 0.3028 0.2187 0.046 Uiso 1 1 calc R . .
H11B H 0.8290 0.3948 0.1232 0.046 Uiso 1 1 calc R . .
H11C H 0.7469 0.2230 0.0770 0.046 Uiso 1 1 calc R . .
C12 C 0.4485(6) 0.1469(6) 0.0769(5) 0.0221(13) Uani 1 1 d . . .
H12A H 0.4453 0.0704 0.0172 0.033 Uiso 1 1 calc R . .
H12B H 0.3383 0.1418 0.0483 0.033 Uiso 1 1 calc R . .
H12C H 0.4778 0.1344 0.1630 0.033 Uiso 1 1 calc R . .
C21 C 0.5371(7) 0.3125(7) -0.0524(5) 0.0230(13) Uani 1 1 d . . .
H21A H 0.4338 0.3213 -0.0766 0.028 Uiso 1 1 calc R . .
H21B H 0.6290 0.4049 -0.0478 0.028 Uiso 1 1 calc R . .
C22 C 0.5125(6) 0.1947(6) -0.1572(5) 0.0213(13) Uani 1 1 d . . .
C23 C 0.6491(7) 0.2006(7) -0.1830(5) 0.0287(15) Uani 1 1 d . . .
H23 H 0.7593 0.2770 -0.1328 0.034 Uiso 1 1 calc R . .
C24 C 0.6207(7) 0.0937(7) -0.2828(5) 0.0283(15) Uani 1 1 d . . .
H24 H 0.7130 0.0963 -0.2999 0.034 Uiso 1 1 calc R . .
C25 C 0.4598(7) -0.0181(7) -0.3591(5) 0.0294(15) Uani 1 1 d . . .
H25 H 0.4441 -0.0909 -0.4265 0.035 Uiso 1 1 calc R . .
C26 C 0.3209(7) -0.0241(7) -0.3371(5) 0.0234(13) Uani 1 1 d . . .
C27 C 0.3521(7) 0.0843(6) -0.2349(5) 0.0232(13) Uani 1 1 d . . .
H27 H 0.2601 0.0825 -0.2179 0.028 Uiso 1 1 calc R . .
C28 C 0.1470(7) -0.1376(7) -0.4217(5) 0.0366(17) Uani 1 1 d . . .
H28A H 0.0786 -0.1623 -0.3707 0.055 Uiso 1 1 calc R . .
H28B H 0.1489 -0.2236 -0.4610 0.055 Uiso 1 1 calc R . .
H28C H 0.0990 -0.1016 -0.4892 0.055 Uiso 1 1 calc R . .
C31 C 0.5764(7) 0.4125(6) 0.1662(5) 0.0211(13) Uani 1 1 d . . .
H31A H 0.6617 0.5058 0.1659 0.025 Uiso 1 1 calc R . .
H31B H 0.4658 0.4075 0.1281 0.025 Uiso 1 1 calc R . .
C32 C 0.6097(6) 0.4109(6) 0.3028(5) 0.0224(13) Uani 1 1 d . . .
C33 C 0.7730(7) 0.4873(7) 0.3965(5) 0.0272(14) Uani 1 1 d . . .
H33 H 0.8644 0.5386 0.3738 0.033 Uiso 1 1 calc R . .
C34 C 0.8001(7) 0.4874(7) 0.5215(6) 0.0367(17) Uani 1 1 d . . .
H34 H 0.9106 0.5414 0.5858 0.044 Uiso 1 1 calc R . .
C35 C 0.6689(8) 0.4101(7) 0.5549(5) 0.0330(16) Uani 1 1 d . . .
H35 H 0.6909 0.4077 0.6413 0.040 Uiso 1 1 calc R . .
C36 C 0.5057(7) 0.3358(7) 0.4647(5) 0.0265(14) Uani 1 1 d . . .
C37 C 0.4779(7) 0.3367(6) 0.3380(5) 0.0205(13) Uani 1 1 d . . .
H37 H 0.3668 0.2856 0.2745 0.025 Uiso 1 1 calc R . .
C38 C 0.3603(8) 0.2530(7) 0.4998(6) 0.0354(17) Uani 1 1 d . . .
H38A H 0.2742 0.2815 0.4678 0.053 Uiso 1 1 calc R . .
H38B H 0.3991 0.2741 0.5933 0.053 Uiso 1 1 calc R . .
H38C H 0.3131 0.1495 0.4610 0.053 Uiso 1 1 calc R . .

loop_
_atom_site_aniso_label
_atom_site_aniso_U_11
_atom_site_aniso_U_22
_atom_site_aniso_U_33
_atom_site_aniso_U_23
_atom_site_aniso_U_13
_atom_site_aniso_U_12
Pd1 0.0149(2) 0.0196(3) 0.0267(3) 0.0078(2) 0.00859(17) 0.00506(19)
Cl1 0.0274(8) 0.0386(12) 0.0387(9) 0.0240(8) 0.0151(7) 0.0128(8)
Cl2 0.0282(8) 0.0212(10) 0.0527(10) 0.0079(8) 0.0194(7) 0.0101(7)
Cl3 0.0320(8) 0.0169(10) 0.0251(8) 0.0031(7) 0.0126(6) 0.0025(7)
N1 0.020(2) 0.017(3) 0.021(2) 0.009(2) 0.0095(19) 0.010(2)
C11 0.019(3) 0.035(4) 0.037(4) 0.007(3) 0.010(3) 0.015(3)
C12 0.025(3) 0.011(3) 0.028(3) 0.005(3) 0.010(2) 0.007(3)
C21 0.025(3) 0.022(4) 0.025(3) 0.012(3) 0.011(2) 0.011(3)
C22 0.019(3) 0.026(4) 0.025(3) 0.013(3) 0.013(2) 0.013(3)
C23 0.020(3) 0.030(4) 0.032(3) 0.014(3) 0.013(3) 0.005(3)
C24 0.034(3) 0.038(5) 0.031(3) 0.018(3) 0.021(3) 0.025(3)
C25 0.039(4) 0.027(4) 0.024(3) 0.008(3) 0.013(3) 0.017(3)
C26 0.028(3) 0.027(4) 0.017(3) 0.011(3) 0.008(2) 0.014(3)
C27 0.028(3) 0.022(4) 0.028(3) 0.016(3) 0.013(3) 0.015(3)
C28 0.033(3) 0.038(5) 0.030(4) 0.003(3) 0.009(3) 0.013(3)
C31 0.026(3) 0.012(3) 0.025(3) 0.008(3) 0.010(2) 0.008(3)
C32 0.024(3) 0.016(4) 0.029(3) 0.004(3) 0.007(3) 0.014(3)
C33 0.024(3) 0.022(4) 0.023(3) -0.003(3) 0.004(2) 0.007(3)
C34 0.032(3) 0.035(5) 0.030(4) -0.006(3) -0.002(3) 0.019(3)
C35 0.048(4) 0.039(5) 0.018(3) 0.006(3) 0.009(3) 0.029(4)
C36 0.044(4) 0.020(4) 0.027(3) 0.012(3) 0.018(3) 0.020(3)
C37 0.029(3) 0.018(4) 0.021(3) 0.007(3) 0.011(2) 0.015(3)
C38 0.054(4) 0.041(5) 0.031(4) 0.019(3) 0.025(3) 0.031(4)

loop_
_atom_type_symbol
_atom_type_description
_atom_type_scat_dispersion_real
_atom_type_scat_dispersion_imag
_atom_type_scat_source
C C 0.0033 0.0016 'International Tables Vol C Tables 4.2.6.8 and 6.1.1.4'
H H 0.0000 0.0000 'International Tables Vol C Tables 4.2.6.8 and 6.1.1.4'
N N 0.0061 0.0033 'International Tables Vol C Tables 4.2.6.8 and 6.1.1.4'
Cl Cl 0.1484 0.1585 'International Tables Vol C Tables 4.2.6.8 and 6.1.1.4'
Pd Pd -0.9988 1.0072 'International Tables Vol C Tables 4.2.6.8 and 6.1.1.4'

loop_
_geom_angle_atom_site_label_1
_geom_angle_atom_site_label_2
_geom_angle_atom_site_label_3
_geom_angle
_geom_angle_site_symmetry_1
_geom_angle_site_symmetry_3
_geom_angle_publ_flag
Cl2 Pd1 Cl1 91.26(7) . . ?
Cl2 Pd1 Cl3 91.31(6) . . ?
Cl1 Pd1 Cl3 177.26(6) . . ?
Cl2 Pd1 Cl3 176.40(6) . 2_755 ?
Cl1 Pd1 Cl3 91.75(6) . 2_755 ?
Cl3 Pd1 Cl3 85.65(6) . 2_755 ?
Pd1 Cl3 Pd1 94.35(6) . 2_755 ?
C11 N1 C12 110.6(4) . . ?
C11 N1 C21 109.4(4) . . ?
C12 N1 C21 110.7(4) . . ?
C11 N1 C31 109.6(4) . . ?
C12 N1 C31 110.3(4) . . ?
C21 N1 C31 106.1(4) . . ?
N1 C11 H11A 109.5 . . ?
N1 C11 H11B 109.5 . . ?
H11A C11 H11B 109.5 . . ?
N1 C11 H11C 109.5 . . ?
H11A C11 H11C 109.5 . . ?
H11B C11 H11C 109.5 . . ?
N1 C12 H12A 109.5 . . ?
N1 C12 H12B 109.5 . . ?
H12A C12 H12B 109.5 . . ?
N1 C12 H12C 109.5 . . ?
H12A C12 H12C 109.5 . . ?
H12B C12 H12C 109.5 . . ?
C22 C21 N1 115.4(5) . . ?
C22 C21 H21A 108.4 . . ?
N1 C21 H21A 108.4 . . ?
C22 C21 H21B 108.4 . . ?
N1 C21 H21B 108.4 . . ?
H21A C21 H21B 107.5 . . ?
C27 C22 C23 119.3(5) . . ?
C27 C22 C21 120.0(4) . . ?
C23 C22 C21 120.6(5) . . ?
C24 C23 C22 118.9(5) . . ?
C24 C23 H23 120.6 . . ?
C22 C23 H23 120.6 . . ?
C23 C24 C25 121.5(5) . . ?
C23 C24 H24 119.2 . . ?
C25 C24 H24 119.2 . . ?
C24 C25 C26 120.6(5) . . ?
C24 C25 H25 119.7 . . ?
C26 C25 H25 119.7 . . ?
C27 C26 C25 117.1(5) . . ?
C27 C26 C28 121.2(5) . . ?
C25 C26 C28 121.6(5) . . ?
C22 C27 C26 122.5(5) . . ?
C22 C27 H27 118.7 . . ?
C26 C27 H27 118.7 . . ?
C26 C28 H28A 109.5 . . ?
C26 C28 H28B 109.5 . . ?
H28A C28 H28B 109.5 . . ?
C26 C28 H28C 109.5 . . ?
H28A C28 H28C 109.5 . . ?
H28B C28 H28C 109.5 . . ?
C32 C31 N1 115.6(4) . . ?
C32 C31 H31A 108.4 . . ?
N1 C31 H31A 108.4 . . ?
C32 C31 H31B 108.4 . . ?
N1 C31 H31B 108.4 . . ?
H31A C31 H31B 107.4 . . ?
C37 C32 C33 119.4(5) . . ?
C37 C32 C31 120.1(5) . . ?
C33 C32 C31 120.5(5) . . ?
C34 C33 C32 119.5(6) . . ?
C34 C33 H33 120.3 . . ?
C32 C33 H33 120.3 . . ?
C33 C34 C35 120.7(5) . . ?
C33 C34 H34 119.6 . . ?
C35 C34 H34 119.6 . . ?
C34 C35 C36 121.0(5) . . ?
C34 C35 H35 119.5 . . ?
C36 C35 H35 119.5 . . ?
C35 C36 C37 118.2(5) . . ?
C35 C36 C38 121.9(5) . . ?
C37 C36 C38 119.9(5) . . ?
C32 C37 C36 121.1(5) . . ?
C32 C37 H37 119.4 . . ?
C36 C37 H37 119.4 . . ?
C36 C38 H38A 109.5 . . ?
C36 C38 H38B 109.5 . . ?
H38A C38 H38B 109.5 . . ?
C36 C38 H38C 109.5 . . ?
H38A C38 H38C 109.5 . . ?
H38B C38 H38C 109.5 . . ?

loop_
_geom_bond_atom_site_label_1
_geom_bond_atom_site_label_2
_geom_bond_distance
_geom_bond_site_symmetry_2
_geom_bond_publ_flag
Pd1 Cl2 2.2687(19) . ?
Pd1 Cl1 2.2733(17) . ?
Pd1 Cl3 2.3267(16) . ?
Pd1 Cl3 2.3333(18) 2_755 ?
Cl3 Pd1 2.3333(18) 2_755 ?
N1 C11 1.495(6) . ?
N1 C12 1.501(7) . ?
N1 C21 1.518(6) . ?
N1 C31 1.531(6) . ?
C11 H11A 0.9800 . ?
C11 H11B 0.9800 . ?
C11 H11C 0.9800 . ?
C12 H12A 0.9800 . ?
C12 H12B 0.9800 . ?
C12 H12C 0.9800 . ?
C21 C22 1.509(7) . ?
C21 H21A 0.9900 . ?
C21 H21B 0.9900 . ?
C22 C27 1.390(7) . ?
C22 C23 1.402(7) . ?
C23 C24 1.379(8) . ?
C23 H23 0.9500 . ?
C24 C25 1.394(8) . ?
C24 H24 0.9500 . ?
C25 C26 1.402(7) . ?
C25 H25 0.9500 . ?
C26 C27 1.398(7) . ?
C26 C28 1.489(8) . ?
C27 H27 0.9500 . ?
C28 H28A 0.9800 . ?
C28 H28B 0.9800 . ?
C28 H28C 0.9800 . ?
C31 C32 1.498(7) . ?
C31 H31A 0.9900 . ?
C31 H31B 0.9900 . ?
C32 C37 1.388(7) . ?
C32 C33 1.398(7) . ?
C33 C34 1.370(8) . ?
C33 H33 0.9500 . ?
C34 C35 1.379(8) . ?
C34 H34 0.9500 . ?
C35 C36 1.384(8) . ?
C35 H35 0.9500 . ?
C36 C37 1.392(7) . ?
C36 C38 1.506(8) . ?
C37 H37 0.9500 . ?
C38 H38A 0.9800 . ?
C38 H38B 0.9800 . ?
C38 H38C 0.9800 . ?

loop_
_geom_torsion_atom_site_label_1
_geom_torsion_atom_site_label_2
_geom_torsion_atom_site_label_3
_geom_torsion_atom_site_label_4
_geom_torsion
_geom_torsion_site_symmetry_1
_geom_torsion_site_symmetry_2
_geom_torsion_site_symmetry_3
_geom_torsion_site_symmetry_4
_geom_torsion_publ_flag
Cl2 Pd1 Cl3 Pd1 -178.07(5) . . . 2_755 ?
Cl1 Pd1 Cl3 Pd1 -18.3(12) . . . 2_755 ?
Cl3 Pd1 Cl3 Pd1 0.0 2_755 . . 2_755 ?
C11 N1 C21 C22 68.3(6) . . . . ?
C12 N1 C21 C22 -53.8(5) . . . . ?
C31 N1 C21 C22 -173.5(4) . . . . ?
N1 C21 C22 C27 95.9(6) . . . . ?
N1 C21 C22 C23 -88.6(6) . . . . ?
C27 C22 C23 C24 -2.0(8) . . . . ?
C21 C22 C23 C24 -177.6(5) . . . . ?
C22 C23 C24 C25 1.0(9) . . . . ?
C23 C24 C25 C26 0.7(9) . . . . ?
C24 C25 C26 C27 -1.3(8) . . . . ?
C24 C25 C26 C28 176.5(6) . . . . ?
C23 C22 C27 C26 1.5(9) . . . . ?
C21 C22 C27 C26 177.0(5) . . . . ?
C25 C26 C27 C22 0.2(8) . . . . ?
C28 C26 C27 C22 -177.6(6) . . . . ?
C11 N1 C31 C32 -63.3(6) . . . . ?
C12 N1 C31 C32 58.7(6) . . . . ?
C21 N1 C31 C32 178.7(4) . . . . ?
N1 C31 C32 C37 -90.2(6) . . . . ?
N1 C31 C32 C33 91.6(6) . . . . ?
C37 C32 C33 C34 0.1(9) . . . . ?
C31 C32 C33 C34 178.3(6) . . . . ?
C32 C33 C34 C35 1.7(9) . . . . ?
C33 C34 C35 C36 -3.1(10) . . . . ?
C34 C35 C36 C37 2.5(9) . . . . ?
C34 C35 C36 C38 -178.9(5) . . . . ?
C33 C32 C37 C36 -0.7(8) . . . . ?
C31 C32 C37 C36 -178.9(5) . . . . ?
C35 C36 C37 C32 -0.6(8) . . . . ?
C38 C36 C37 C32 -179.3(5) . . . . ?
